data_7059098
loop_
_publ_author_name
'Totta, Xanthippi'
'Hatzidimitriou, Antonios G.'
'Papadopoulos, Athanasios N.'
'Psomas, George'

_publ_section_title
;
 Nickel(ii)--naproxen mixed-ligand complexes: synthesis, structure,
 antioxidant activity and interaction with albumins and calf-thymus DNA
;
_journal_issue 11
_journal_name_full 'New Journal of Chemistry'
_journal_page_first 4478
_journal_paper_doi 10.1039/C7NJ00257B
_journal_volume 41
_journal_year 2017
_chemical_absolute_configuration ad
_chemical_formula_moiety 'C39 H38 N2 Ni1 O7'
_chemical_formula_sum 'C39 H38 N2 Ni O7'
_chemical_formula_weight 705.45
_space_group_IT_number 4
_space_group_name_Hall 'P 2yb'
_space_group_name_H-M_alt 'P 1 21 1'
_symmetry_cell_setting monoclinic
_symmetry_Int_Tables_number 4
_symmetry_space_group_name_H-M 'P 1 21 1'
_atom_sites_solution_hydrogens difmap
_atom_sites_solution_primary other
_audit_update_record
;
2017-01-19 deposited with the CCDC.
2017-05-03 downloaded from the CCDC.
;
_cell_angle_alpha 90
_cell_angle_beta 91.522(5)
_cell_angle_gamma 90
_cell_formula_units_Z 2
_cell_length_a 9.2260(7)
_cell_length_b 5.9603(5)
_cell_length_c 30.784(3)
_cell_measurement_reflns_used 218
_cell_measurement_temperature 295
_cell_measurement_theta_max 20
_cell_measurement_theta_min 15
_cell_volume 1692.2(3)
_computing_cell_refinement 'Apex2 (Bruker AXS, 2006)'
_computing_data_collection 'Apex2 (Bruker AXS, 2006)'
_computing_data_reduction 'Apex2 (Bruker AXS, 2006)'
_computing_molecular_graphics 'CAMERON (Watkin et al., 1996)'
_computing_publication_material 'CRYSTALS (Betteridge et al., 2003)'
_computing_structure_refinement 'CRYSTALS (Betteridge et al., 2003)'
_computing_structure_solution 'Superflip (Palatinus & Chapuis, 2007)'
_diffrn_ambient_temperature 295
_diffrn_measured_fraction_theta_full 0.998
_diffrn_measured_fraction_theta_max 0.992
_diffrn_measurement_device Area
_diffrn_measurement_device_type 'Bruker Kappa Apex2'
_diffrn_measurement_method '\f & \w scans'
_diffrn_radiation_monochromator graphite
_diffrn_radiation_probe x-ray
_diffrn_radiation_type 'Mo K\a'
_diffrn_radiation_wavelength 0.71073
_diffrn_reflns_av_R_equivalents 0.083
_diffrn_reflns_limit_h_max 12
_diffrn_reflns_limit_h_min -12
_diffrn_reflns_limit_k_max 8
_diffrn_reflns_limit_k_min -8
_diffrn_reflns_limit_l_max 42
_diffrn_reflns_limit_l_min 0
_diffrn_reflns_number 25416
_diffrn_reflns_theta_full 29.062
_diffrn_reflns_theta_max 29.656
_diffrn_reflns_theta_min 0.662
_diffrn_standards_number 0
_exptl_absorpt_coefficient_mu 0.627
_exptl_absorpt_correction_T_max 0.93
_exptl_absorpt_correction_T_min 0.90
_exptl_absorpt_correction_type numerical
_exptl_absorpt_process_details
; 
 Analytical Absorption (De Meulenaer & Tompa, 1965) 
;
_exptl_crystal_colour blue
_exptl_crystal_density_diffrn 1.384
_exptl_crystal_density_method 'not measured'
_exptl_crystal_description prism
_exptl_crystal_F_000 740
_exptl_crystal_size_max 0.200
_exptl_crystal_size_mid 0.170
_exptl_crystal_size_min 0.110
_refine_diff_density_max 1.73
_refine_diff_density_min -0.95
_refine_ls_abs_structure_details 'Flack (1983), 3637 Friedel-pairs'
_refine_ls_abs_structure_Flack -0.006(14)
_refine_ls_extinction_method None
_refine_ls_goodness_of_fit_ref 0.9916
_refine_ls_hydrogen_treatment constr
_refine_ls_matrix_type full
_refine_ls_number_parameters 443
_refine_ls_number_reflns 4596
_refine_ls_number_restraints 1
_refine_ls_R_factor_all 0.1366
_refine_ls_R_factor_gt 0.0588
_refine_ls_shift/su_max 0.0008745
_refine_ls_shift/su_mean 0.0000250
_refine_ls_structure_factor_coef Fsqd
_refine_ls_weighting_details
;
 Method, part 1, Chebychev polynomial, (Watkin, 1994, Prince, 1982) 
 [weight] = 1.0/[A~0~*T~0~(x)+A~1~*T~1~(x) ... +A~n-1~]*T~n-1~(x)] 
 where A~i~ are the Chebychev coefficients listed below and x= Fcalc/Fmax 
 Method = Robust Weighting (Prince, 1982) 
 W = [weight] * [1-(deltaF/6*sigmaF)^2^]^2^ 
 A~i~ are: 
 4.25 3.74 3.12 
;
_refine_ls_weighting_scheme calc
_refine_ls_wR_factor_all 0.0866
_refine_ls_wR_factor_gt 0.0717
_refine_ls_wR_factor_ref 0.0717
_reflns_limit_h_max 12
_reflns_limit_h_min -12
_reflns_limit_k_max 8
_reflns_limit_k_min -8
_reflns_limit_l_max 42
_reflns_limit_l_min 0
_reflns_number_gt 4596
_reflns_number_total 8811
_reflns_threshold_expression I>2.0\s(I)
_cod_data_source_file c7nj00257b2.cif
_cod_data_source_block 1
_cod_depositor_comments
;
The following automatic conversions were performed:

data item '_atom_sites_solution_primary' value 'Other' was changed to
'other' in accordance with the
/home/saulius/struct/COD-crude-data/automatic-downloads/DataCite-retrospective/RSC/depositions/lib/dictionaries/cif_core.dic
dictionary named 'cif_core.dic' version 2.4.2 last updated on
2011-04-26.

Automatic conversion script
Id: cif_fix_values 6909 2019-04-08 15:41:33Z antanas 
;
_cod_original_cell_volume 1692.21(16)
_cod_original_sg_symbol_H-M 'P 21'
_cod_original_formula_sum 'C39 H38 N2 Ni1 O7'
_cod_database_code 7059098

loop_
_symmetry_equiv_pos_as_xyz
x,y,z
-x,y+1/2,-z

loop_
_atom_site_label
_atom_site_type_symbol
_atom_site_fract_x
_atom_site_fract_y
_atom_site_fract_z
_atom_site_U_iso_or_equiv
_atom_site_occupancy
_atom_site_adp_type
_atom_site_refinement_flags_posn
Ni1 Ni 0.74562(5) 0.50021(14) 0.263001(15) 0.0333 1.0000 Uani .
N1 N 0.5885(3) 0.7236(6) 0.28082(11) 0.0345 1.0000 Uani .
N2 N 0.5646(3) 0.3590(6) 0.23275(10) 0.0350 1.0000 Uani .
O1 O 0.9086(3) 0.6287(5) 0.30359(9) 0.0405 1.0000 Uani .
O2 O 0.7668(3) 0.3677(5) 0.32915(9) 0.0431 1.0000 Uani .
O3 O 0.5882(3) 0.8199(5) 0.59160(10) 0.0530 1.0000 Uani .
O4 O 0.7897(3) 0.6894(5) 0.21061(9) 0.0393 1.0000 Uani .
O5 O 0.9661(3) 0.4898(8) 0.18090(9) 0.0713 1.0000 Uani .
O6 O 0.1746(3) 0.8923(6) 0.01219(11) 0.0588 1.0000 Uani .
O7 O 0.8781(3) 0.2467(5) 0.24110(9) 0.0432 1.0000 Uani .
C1 C 0.8753(3) 0.4948(10) 0.33361(10) 0.0335 1.0000 Uani .
C2 C 0.9688(4) 0.4881(10) 0.37497(11) 0.0400 1.0000 Uani .
C3 C 1.1163(4) 0.5936(8) 0.36822(15) 0.0539 1.0000 Uani .
C4 C 0.8936(4) 0.5922(7) 0.41267(12) 0.0347 1.0000 Uani .
C5 C 0.8282(5) 0.8040(7) 0.40892(15) 0.0430 1.0000 Uani .
C6 C 0.7562(5) 0.8975(7) 0.44315(13) 0.0416 1.0000 Uani .
C7 C 0.7480(4) 0.7865(7) 0.48320(13) 0.0370 1.0000 Uani .
C8 C 0.6676(4) 0.8744(7) 0.51783(13) 0.0411 1.0000 Uani .
C9 C 0.6619(5) 0.7563(7) 0.55576(14) 0.0440 1.0000 Uani .
C10 C 0.7416(5) 0.5582(7) 0.56082(14) 0.0451 1.0000 Uani .
C11 C 0.8179(4) 0.4702(9) 0.52830(13) 0.0451 1.0000 Uani .
C12 C 0.8226(4) 0.5804(6) 0.48760(13) 0.0353 1.0000 Uani .
C13 C 0.8920(4) 0.4895(10) 0.45192(11) 0.0371 1.0000 Uani .
C14 C 0.4979(4) 1.0130(12) 0.58856(14) 0.0606 1.0000 Uani .
C15 C 0.8871(5) 0.6571(8) 0.18339(13) 0.0436 1.0000 Uani .
C16 C 0.9088(4) 0.8491(7) 0.15056(13) 0.0384 1.0000 Uani .
C17 C 1.0410(5) 0.8144(10) 0.12324(15) 0.0616 1.0000 Uani .
C18 C 0.7745(4) 0.8842(7) 0.12127(13) 0.0340 1.0000 Uani .
C19 C 0.7621(5) 1.0857(7) 0.09818(14) 0.0404 1.0000 Uani .
C20 C 0.6476(5) 1.1289(8) 0.07027(14) 0.0436 1.0000 Uani .
C21 C 0.5343(4) 0.9743(9) 0.06504(11) 0.0368 1.0000 Uani .
C22 C 0.4107(4) 1.0196(10) 0.03855(11) 0.0411 1.0000 Uani .
C23 C 0.3015(5) 0.8648(9) 0.03546(14) 0.0478 1.0000 Uani .
C24 C 0.3117(5) 0.6625(8) 0.05760(13) 0.0451 1.0000 Uani .
C25 C 0.4297(5) 0.6144(7) 0.08325(14) 0.0439 1.0000 Uani .
C26 C 0.5451(4) 0.7691(7) 0.08834(12) 0.0337 1.0000 Uani .
C27 C 0.6674(4) 0.7333(7) 0.11638(12) 0.0350 1.0000 Uani .
C28 C 0.1465(6) 1.1031(11) -0.0072(2) 0.0757 1.0000 Uani .
C29 C 0.6077(5) 0.8984(8) 0.30603(14) 0.0456 1.0000 Uani .
C30 C 0.4948(5) 1.0338(10) 0.32030(13) 0.0487 1.0000 Uani .
C31 C 0.3577(5) 0.9766(10) 0.30661(14) 0.0526 1.0000 Uani .
C32 C 0.3359(5) 0.7974(8) 0.27878(15) 0.0476 1.0000 Uani .
C33 C 0.4535(4) 0.6708(7) 0.26601(12) 0.0369 1.0000 Uani .
C34 C 0.4427(4) 0.4824(10) 0.23614(11) 0.0369 1.0000 Uani .
C35 C 0.3172(5) 0.4269(7) 0.21227(15) 0.0501 1.0000 Uani .
C36 C 0.3205(5) 0.2433(8) 0.18484(16) 0.0585 1.0000 Uani .
C37 C 0.4434(5) 0.1179(8) 0.18255(15) 0.0514 1.0000 Uani .
C38 C 0.5642(5) 0.1810(8) 0.20673(13) 0.0432 1.0000 Uani .
C39 C 0.9898(5) 0.1311(8) 0.26386(15) 0.0518 1.0000 Uani .
H393 H 1.0633 0.0881 0.2440 0.0781 1.0000 Uiso R
H392 H 1.0319 0.2292 0.2856 0.0783 1.0000 Uiso R
H391 H 0.9513 -0.0017 0.2770 0.0785 1.0000 Uiso R
H71 H 0.9044 0.3098 0.2190 0.0653 1.0000 Uiso R
H21 H 0.9823 0.3314 0.3818 0.0478 1.0000 Uiso R
H131 H 0.9369 0.3539 0.4549 0.0444 1.0000 Uiso R
H142 H 0.4457 1.0290 0.6149 0.0908 1.0000 Uiso R
H143 H 0.4317 0.9958 0.5649 0.0907 1.0000 Uiso R
H141 H 0.5563 1.1444 0.5841 0.0907 1.0000 Uiso R
H61 H 0.7111 1.0370 0.4398 0.0497 1.0000 Uiso R
H51 H 0.8327 0.8791 0.3829 0.0521 1.0000 Uiso R
H81 H 0.6197 1.0115 0.5150 0.0485 1.0000 Uiso R
H32 H 1.1747 0.5787 0.3943 0.0809 1.0000 Uiso R
H33 H 1.1627 0.5166 0.3450 0.0810 1.0000 Uiso R
H31 H 1.1057 0.7496 0.3605 0.0809 1.0000 Uiso R
H101 H 0.7405 0.4841 0.5872 0.0552 1.0000 Uiso R
H111 H 0.8660 0.3360 0.5322 0.0536 1.0000 Uiso R
H161 H 0.9206 0.9853 0.1676 0.0458 1.0000 Uiso R
H191 H 0.8331 1.1936 0.1022 0.0486 1.0000 Uiso R
H201 H 0.6443 1.2623 0.0549 0.0518 1.0000 Uiso R
H271 H 0.6742 0.5976 0.1311 0.0417 1.0000 Uiso R
H251 H 0.4345 0.4784 0.0978 0.0528 1.0000 Uiso R
H241 H 0.2354 0.5591 0.0550 0.0538 1.0000 Uiso R
H282 H 0.0573 1.0973 -0.0238 0.1130 1.0000 Uiso R
H283 H 0.2219 1.1432 -0.0265 0.1131 1.0000 Uiso R
H281 H 0.1385 1.2180 0.0144 0.1127 1.0000 Uiso R
H171 H 1.0574 0.9445 0.1059 0.0930 1.0000 Uiso R
H172 H 1.0283 0.6870 0.1045 0.0932 1.0000 Uiso R
H173 H 1.1233 0.7890 0.1421 0.0932 1.0000 Uiso R
H221 H 0.4042 1.1532 0.0238 0.0488 1.0000 Uiso R
H351 H 0.2342 0.5140 0.2148 0.0597 1.0000 Uiso R
H361 H 0.2384 0.2076 0.1683 0.0709 1.0000 Uiso R
H371 H 0.4461 -0.0103 0.1650 0.0614 1.0000 Uiso R
H381 H 0.6498 0.1000 0.2049 0.0508 1.0000 Uiso R
H301 H 0.5132 1.1568 0.3381 0.0581 1.0000 Uiso R
H291 H 0.7023 0.9354 0.3145 0.0548 1.0000 Uiso R
H311 H 0.2807 1.0622 0.3157 0.0632 1.0000 Uiso R
H321 H 0.2429 0.7618 0.2685 0.0572 1.0000 Uiso R

loop_
_atom_site_aniso_label
_atom_site_aniso_U_11
_atom_site_aniso_U_22
_atom_site_aniso_U_33
_atom_site_aniso_U_23
_atom_site_aniso_U_13
_atom_site_aniso_U_12
Ni1 0.0300(2) 0.0371(3) 0.0329(2) -0.0019(4) -0.00133(18) 0.0020(4)
N1 0.0315(19) 0.036(2) 0.0356(19) 0.0023(16) -0.0012(15) 0.0010(15)
N2 0.0367(19) 0.036(2) 0.0324(18) 0.0001(16) -0.0012(15) -0.0016(16)
O1 0.0434(17) 0.0412(18) 0.0363(16) 0.0016(14) -0.0075(13) -0.0045(14)
O2 0.0403(17) 0.0432(18) 0.0455(17) -0.0006(14) -0.0047(13) -0.0131(14)
O3 0.0493(18) 0.062(2) 0.0477(18) 0.0092(16) 0.0101(15) 0.0125(16)
O4 0.0396(17) 0.0412(18) 0.0370(16) 0.0032(13) 0.0022(14) 0.0073(14)
O5 0.075(2) 0.075(2) 0.065(2) 0.018(3) 0.0248(16) 0.039(3)
O6 0.0378(18) 0.076(2) 0.062(2) -0.0044(19) -0.0095(16) 0.0099(16)
O7 0.0383(17) 0.0435(19) 0.0475(18) 0.0026(14) -0.0043(14) 0.0158(14)
C1 0.0333(18) 0.0333(19) 0.0337(18) -0.004(3) -0.0039(14) 0.002(3)
C2 0.0383(19) 0.040(2) 0.042(2) -0.005(3) -0.0094(15) -0.007(3)
C3 0.038(2) 0.073(4) 0.050(3) 0.001(2) -0.014(2) -0.012(2)
C4 0.037(2) 0.037(2) 0.030(2) 0.0039(17) -0.0070(17) -0.0072(17)
C5 0.051(3) 0.034(3) 0.044(3) 0.007(2) -0.011(2) -0.011(2)
C6 0.057(3) 0.031(2) 0.037(2) 0.0009(19) -0.005(2) -0.002(2)
C7 0.039(2) 0.028(2) 0.043(2) 0.0041(19) -0.009(2) -0.0036(19)
C8 0.043(2) 0.032(2) 0.048(3) 0.000(2) 0.000(2) 0.0065(19)
C9 0.045(3) 0.047(3) 0.040(3) 0.001(2) -0.008(2) 0.000(2)
C10 0.053(3) 0.041(3) 0.041(2) 0.0063(19) -0.006(2) 0.008(2)
C11 0.048(2) 0.038(3) 0.049(2) 0.008(2) -0.0067(19) 0.008(2)
C12 0.041(2) 0.028(2) 0.036(2) 0.0010(17) -0.0094(18) -0.0005(17)
C13 0.0384(18) 0.0267(19) 0.046(2) 0.010(3) -0.0065(16) -0.005(3)
C14 0.045(2) 0.069(3) 0.067(3) -0.002(4) 0.008(2) 0.020(4)
C15 0.046(3) 0.050(3) 0.035(2) 0.007(2) -0.001(2) 0.004(2)
C16 0.028(2) 0.051(3) 0.035(2) 0.001(2) 0.0000(18) -0.004(2)
C17 0.045(3) 0.088(4) 0.053(3) 0.010(3) 0.012(2) 0.002(3)
C18 0.033(2) 0.037(2) 0.032(2) 0.000(2) 0.0082(18) -0.002(2)
C19 0.036(2) 0.041(3) 0.044(3) 0.001(2) 0.002(2) -0.0077(18)
C20 0.045(3) 0.045(3) 0.041(2) 0.011(2) -0.003(2) -0.001(2)
C21 0.038(2) 0.043(3) 0.0292(18) -0.002(2) 0.0022(15) 0.010(3)
C22 0.040(2) 0.048(3) 0.0349(19) 0.000(3) -0.0023(16) 0.011(3)
C23 0.035(2) 0.064(3) 0.044(3) -0.006(2) 0.001(2) 0.010(2)
C24 0.037(2) 0.048(3) 0.050(3) 0.001(2) -0.001(2) 0.001(2)
C25 0.045(3) 0.040(2) 0.047(3) -0.004(2) 0.001(2) -0.002(2)
C26 0.033(2) 0.040(2) 0.028(2) -0.0049(18) 0.0012(17) 0.0031(19)
C27 0.044(2) 0.031(2) 0.031(2) 0.0069(18) 0.0025(18) 0.006(2)
C28 0.059(4) 0.091(4) 0.076(4) 0.005(4) -0.013(3) 0.015(3)
C29 0.050(3) 0.042(3) 0.045(3) 0.003(2) 0.004(2) 0.004(2)
C30 0.055(3) 0.047(4) 0.045(2) -0.003(2) 0.0045(19) 0.002(3)
C31 0.053(2) 0.042(3) 0.063(3) 0.003(3) 0.018(2) 0.006(3)
C32 0.039(2) 0.045(3) 0.059(3) -0.004(2) 0.005(2) 0.004(2)
C33 0.041(2) 0.037(2) 0.033(2) 0.0071(18) 0.0042(18) 0.0048(19)
C34 0.0329(18) 0.043(2) 0.0347(18) 0.002(3) -0.0018(14) 0.000(3)
C35 0.041(2) 0.051(4) 0.057(3) 0.001(2) -0.009(2) -0.0066(19)
C36 0.046(3) 0.068(4) 0.060(3) 0.002(3) -0.014(2) -0.021(3)
C37 0.043(3) 0.061(3) 0.050(3) -0.002(2) -0.009(2) -0.011(2)
C38 0.036(2) 0.053(3) 0.041(2) 0.005(2) 0.0014(19) -0.003(2)
C39 0.045(3) 0.045(3) 0.065(3) 0.004(2) -0.008(2) 0.010(2)

loop_
_atom_type_symbol
_atom_type_scat_dispersion_real
_atom_type_scat_dispersion_imag
_atom_type_scat_Cromer_Mann_a1
_atom_type_scat_Cromer_Mann_b1
_atom_type_scat_Cromer_Mann_a2
_atom_type_scat_Cromer_Mann_b2
_atom_type_scat_Cromer_Mann_a3
_atom_type_scat_Cromer_Mann_b3
_atom_type_scat_Cromer_Mann_a4
_atom_type_scat_Cromer_Mann_b4
_atom_type_scat_Cromer_Mann_c
_atom_type_scat_source
C 0.0033 0.0016 2.3100 20.8439 1.0200 10.2075 1.5886 0.5687 0.8650 51.6512 0.2156 'International Tables Vol C 4.2.6.8 and 6.1.1.4'
H 0.0000 0.0000 0.4930 10.5109 0.3229 26.1257 0.1402 3.1424 0.0408 57.7998 0.0030 'International Tables Vol C 4.2.6.8 and 6.1.1.4'
N 0.0061 0.0033 12.2126 0.0057 3.1322 9.8933 2.0125 28.9975 1.1663 0.5826 -11.5290 'International Tables Vol C 4.2.6.8 and 6.1.1.4'
O 0.0106 0.0060 3.0485 13.2771 2.2868 5.7011 1.5463 0.3239 0.8670 32.9089 0.2508 'International Tables Vol C 4.2.6.8 and 6.1.1.4'
Ni 0.3393 1.1124 12.8376 3.8785 7.2920 0.2565 4.4438 12.1763 2.3800 66.3421 1.0341 'International Tables Vol C 4.2.6.8 and 6.1.1.4'

loop_
_geom_angle_atom_site_label_1
_geom_angle_atom_site_label_2
_geom_angle_atom_site_label_3
_geom_angle
_geom_angle_publ_flag
N1 Ni1 N2 79.47(14) yes
N1 Ni1 O1 96.02(12) yes
N2 Ni1 O1 169.74(12) yes
N1 Ni1 O2 91.81(12) yes
N2 Ni1 O2 108.84(11) yes
O1 Ni1 O2 61.82(10) yes
N1 Ni1 O4 90.56(12) yes
N2 Ni1 O4 92.58(12) yes
O1 Ni1 O4 96.70(11) yes
O2 Ni1 O4 158.53(10) yes
N1 Ni1 O7 171.30(13) yes
N2 Ni1 O7 91.89(13) yes
O1 Ni1 O7 92.35(11) yes
O2 Ni1 O7 90.05(11) yes
O4 Ni1 O7 90.82(11) yes
Ni1 N1 C29 126.1(3) yes
Ni1 N1 C33 114.1(3) yes
C29 N1 C33 119.6(4) yes
Ni1 N2 C34 114.1(3) yes
Ni1 N2 C38 125.8(3) yes
C34 N2 C38 119.5(4) yes
Ni1 O1 C1 91.2(2) yes
Ni1 O2 C1 86.3(2) yes
C9 O3 C14 118.4(3) yes
Ni1 O4 C15 127.5(3) yes
C23 O6 C28 118.2(4) yes
Ni1 O7 C39 128.7(3) yes
Ni1 O7 H71 97.2 no
C39 O7 H71 114.1 no
O1 C1 O2 120.5(3) yes
O1 C1 C2 119.0(4) yes
O2 C1 C2 120.5(4) yes
C1 C2 C3 111.4(3) yes
C1 C2 C4 111.9(3) yes
C3 C2 C4 111.7(4) yes
C1 C2 H21 106.0 no
C3 C2 H21 108.7 no
C4 C2 H21 106.9 no
C2 C3 H32 109.4 no
C2 C3 H33 108.9 no
H32 C3 H33 109.1 no
C2 C3 H31 110.4 no
H32 C3 H31 110.3 no
H33 C3 H31 108.8 no
C2 C4 C5 121.0(4) yes
C2 C4 C13 121.2(4) yes
C5 C4 C13 117.7(4) yes
C4 C5 C6 121.1(4) yes
C4 C5 H51 118.7 no
C6 C5 H51 120.2 no
C5 C6 C7 121.3(4) yes
C5 C6 H61 120.0 no
C7 C6 H61 118.8 no
C6 C7 C8 121.9(4) yes
C6 C7 C12 117.2(4) yes
C8 C7 C12 120.9(4) yes
C7 C8 C9 119.1(4) yes
C7 C8 H81 120.7 no
C9 C8 H81 120.2 no
C8 C9 O3 125.4(4) yes
C8 C9 C10 119.9(4) yes
O3 C9 C10 114.6(4) yes
C9 C10 C11 122.1(4) yes
C9 C10 H101 118.9 no
C11 C10 H101 119.1 no
C10 C11 C12 120.4(5) yes
C10 C11 H111 120.0 no
C12 C11 H111 119.5 no
C11 C12 C7 117.5(4) yes
C11 C12 C13 122.8(4) yes
C7 C12 C13 119.6(4) yes
C12 C13 C4 122.9(5) yes
C12 C13 H131 118.7 no
C4 C13 H131 118.4 no
O3 C14 H142 109.3 no
O3 C14 H143 109.2 no
H142 C14 H143 109.4 no
O3 C14 H141 109.8 no
H142 C14 H141 109.7 no
H143 C14 H141 109.3 no
O4 C15 O5 126.6(4) yes
O4 C15 C16 115.4(4) yes
O5 C15 C16 118.0(4) yes
C15 C16 C17 112.5(4) yes
C15 C16 C18 111.8(3) yes
C17 C16 C18 110.1(3) yes
C15 C16 H161 106.3 no
C17 C16 H161 109.5 no
C18 C16 H161 106.4 no
C16 C17 H171 109.9 no
C16 C17 H172 110.7 no
H171 C17 H172 109.1 no
C16 C17 H173 108.9 no
H171 C17 H173 109.5 no
H172 C17 H173 108.8 no
C16 C18 C19 118.1(4) yes
C16 C18 C27 123.9(4) yes
C19 C18 C27 117.9(4) yes
C18 C19 C20 122.1(4) yes
C18 C19 H191 118.7 no
C20 C19 H191 119.1 no
C19 C20 C21 120.7(4) yes
C19 C20 H201 119.8 no
C21 C20 H201 119.6 no
C20 C21 C22 122.0(5) yes
C20 C21 C26 117.8(3) yes
C22 C21 C26 120.1(5) yes
C21 C22 C23 119.6(5) yes
C21 C22 H221 119.6 no
C23 C22 H221 120.9 no
C22 C23 O6 125.1(5) yes
C22 C23 C24 120.8(4) yes
O6 C23 C24 114.1(4) yes
C23 C24 C25 120.8(4) yes
C23 C24 H241 119.3 no
C25 C24 H241 119.9 no
C24 C25 C26 121.1(4) yes
C24 C25 H251 119.6 no
C26 C25 H251 119.4 no
C21 C26 C25 117.6(3) yes
C21 C26 C27 118.8(4) yes
C25 C26 C27 123.6(4) yes
C26 C27 C18 122.6(4) yes
C26 C27 H271 118.0 no
C18 C27 H271 119.3 no
O6 C28 H282 109.8 no
O6 C28 H283 110.9 no
H282 C28 H283 107.8 no
O6 C28 H281 111.0 no
H282 C28 H281 108.4 no
H283 C28 H281 108.8 no
N1 C29 C30 123.8(4) yes
N1 C29 H291 117.8 no
C30 C29 H291 118.4 no
C29 C30 C31 116.8(5) yes
C29 C30 H301 121.0 no
C31 C30 H301 122.2 no
C30 C31 C32 120.3(5) yes
C30 C31 H311 118.8 no
C32 C31 H311 120.9 no
C31 C32 C33 119.6(4) yes
C31 C32 H321 120.3 no
C33 C32 H321 120.1 no
C32 C33 N1 119.9(4) yes
C32 C33 C34 123.9(4) yes
N1 C33 C34 116.2(3) yes
C33 C34 N2 115.2(3) yes
C33 C34 C35 124.0(4) yes
N2 C34 C35 120.8(5) yes
C34 C35 C36 118.6(4) yes
C34 C35 H351 119.9 no
C36 C35 H351 121.6 no
C35 C36 C37 119.8(4) yes
C35 C36 H361 119.1 no
C37 C36 H361 121.0 no
C36 C37 C38 119.1(5) yes
C36 C37 H371 120.8 no
C38 C37 H371 120.1 no
C37 C38 N2 122.2(4) yes
C37 C38 H381 120.2 no
N2 C38 H381 117.6 no
O7 C39 H393 109.5 no
O7 C39 H392 109.0 no
H393 C39 H392 109.0 no
O7 C39 H391 109.7 no
H393 C39 H391 108.8 no
H392 C39 H391 110.8 no

loop_
_geom_bond_atom_site_label_1
_geom_bond_atom_site_label_2
_geom_bond_distance
_geom_bond_publ_flag
Ni1 N1 2.054(3) yes
Ni1 N2 2.069(3) yes
Ni1 O1 2.076(3) yes
Ni1 O2 2.188(3) yes
Ni1 O4 2.018(3) yes
Ni1 O7 2.068(3) yes
N1 C29 1.308(5) yes
N1 C33 1.352(5) yes
N2 C34 1.350(5) yes
N2 C38 1.329(5) yes
O1 C1 1.265(5) yes
O2 C1 1.260(5) yes
O3 C9 1.365(5) yes
O3 C14 1.422(6) yes
O4 C15 1.260(5) yes
O5 C15 1.238(6) yes
O6 C23 1.367(5) yes
O6 C28 1.412(6) yes
O7 C39 1.410(5) yes
O7 H71 0.820 no
C1 C2 1.520(4) yes
C2 C3 1.518(6) yes
C2 C4 1.502(6) yes
C2 H21 0.965 no
C3 H32 0.959 no
C3 H33 0.959 no
C3 H31 0.964 no
C4 C5 1.402(6) yes
C4 C13 1.355(5) yes
C5 C6 1.378(6) yes
C5 H51 0.921 no
C6 C7 1.403(6) yes
C6 H61 0.934 no
C7 C8 1.416(6) yes
C7 C12 1.413(5) yes
C8 C9 1.366(6) yes
C8 H81 0.932 no
C9 C10 1.397(6) yes
C10 C11 1.345(6) yes
C10 H101 0.925 no
C11 C12 1.416(6) yes
C11 H111 0.922 no
C12 C13 1.395(6) yes
C13 H131 0.912 no
C14 H142 0.960 no
C14 H143 0.943 no
C14 H141 0.963 no
C15 C16 1.544(6) yes
C16 C17 1.514(6) yes
C16 C18 1.527(5) yes
C16 H161 0.971 no
C17 H171 0.955 no
C17 H172 0.959 no
C17 H173 0.955 no
C18 C19 1.399(5) yes
C18 C27 1.342(6) yes
C19 C20 1.368(6) yes
C19 H191 0.924 no
C20 C21 1.399(6) yes
C20 H201 0.925 no
C21 C22 1.410(5) yes
C21 C26 1.420(6) yes
C22 C23 1.367(7) yes
C22 H221 0.918 no
C23 C24 1.387(6) yes
C24 C25 1.358(5) yes
C24 H241 0.937 no
C25 C26 1.415(6) yes
C25 H251 0.926 no
C26 C27 1.418(5) yes
C27 H271 0.928 no
C28 H282 0.959 no
C28 H283 0.956 no
C28 H281 0.959 no
C29 C30 1.398(6) yes
C29 H291 0.930 no
C30 C31 1.365(6) yes
C30 H301 0.927 no
C31 C32 1.381(7) yes
C31 H311 0.924 no
C32 C33 1.388(6) yes
C32 H321 0.930 no
C33 C34 1.453(6) yes
C34 C35 1.394(5) yes
C35 C36 1.383(6) yes
C35 H351 0.930 no
C36 C37 1.361(6) yes
C36 H361 0.925 no
C37 C38 1.376(6) yes
C37 H371 0.937 no
C38 H381 0.929 no
C39 H393 0.959 no
C39 H392 0.962 no
C39 H391 0.961 no

loop_
_geom_hbond_atom_site_label_D
_geom_hbond_atom_site_label_H
_geom_hbond_atom_site_label_A
_geom_hbond_site_symmetry_A
_geom_hbond_angle_DHA
_geom_hbond_distance_DH
_geom_hbond_distance_HA
_geom_hbond_distance_DA
_geom_hbond_publ_flag
C39 H391 O1 1_545 166.12(13) 0.961 2.387 3.328(6) yes
O7 H71 O5 . 167.07(18) 0.820 1.699 2.505(6) yes
O7 H71 C15 . 140.77(13) 0.820 2.346 3.025(6) yes
C30 H301 O3 2_656 136.91(14) 0.927 2.572 3.310(6) yes
